data_7056110
loop_
_publ_author_name
'Xavier, Janet Sabina'
'Karthikeyan, J.'
'Velmurugan, Gunasekaran'
'Manoharan, Muthu Tamizh'
'Shetty, A. Nityananda'

_publ_section_title
;
 Design and in vitro biological evaluation of substituted chalcones
 synthesized from Nitrogen mustards as potent microtubule targeted
 anticancer agents
;
_journal_name_full 'New J. Chem.'
_journal_paper_doi 10.1039/C7NJ00265C
_journal_year 2017
_chemical_formula_moiety 'C20 H21 Cl2 N O'
_chemical_formula_sum 'C20 H21 Cl2 N O'
_chemical_formula_weight 362.28
_chemical_name_systematic Chalcone
_space_group_crystal_system triclinic
_space_group_IT_number 2
_space_group_name_Hall '-P 1'
_space_group_name_H-M_alt 'P -1'
_symmetry_space_group_name_Hall '-P 1'
_symmetry_space_group_name_H-M 'P -1'
_atom_sites_solution_hydrogens geom
_audit_creation_method SHELXL-2014/7
_audit_update_record
;
2015-01-09 deposited with the CCDC.
2017-04-18 downloaded from the CCDC.
;
_cell_angle_alpha 77.946(2)
_cell_angle_beta 81.053(2)
_cell_angle_gamma 83.095(3)
_cell_formula_units_Z 2
_cell_length_a 8.1897(4)
_cell_length_b 9.3642(4)
_cell_length_c 12.3569(6)
_cell_measurement_reflns_used 6626
_cell_measurement_temperature 293(2)
_cell_measurement_theta_max 24.39
_cell_measurement_theta_min 2.23
_cell_volume 911.70(7)
_computing_cell_refinement 'APEX2/SAINT (Bruker, 2004)'
_computing_data_collection 'APEX2 (Bruker, 2004)'
_computing_data_reduction 'SAINT/XPREP (Bruker, 2004)'
_computing_molecular_graphics 'ORTEP3 (Farrugia, 1997) and Mercury (Bruno et al., 2002)'
_computing_publication_material 'SHELXL-2014/7 (Sheldrick, 2014)'
_computing_structure_refinement 'SHELXL-2014/7 (Sheldrick, 2014)'
_computing_structure_solution 'SIR92 (Altornare et al., 1993)'
_diffrn_ambient_temperature 293(2)
_diffrn_measured_fraction_theta_full 1.000
_diffrn_measured_fraction_theta_max 1.000
_diffrn_measurement_device_type 'Bruker axs kappa apex2 CCD Diffractometer'
_diffrn_measurement_method '\w and \f scan'
_diffrn_radiation_monochromator graphite
_diffrn_radiation_source 'fine-focus sealed tube'
_diffrn_radiation_type MoK\a
_diffrn_radiation_wavelength 0.71073
_diffrn_reflns_av_R_equivalents 0.0360
_diffrn_reflns_av_unetI/netI 0.0252
_diffrn_reflns_Laue_measured_fraction_full 1.000
_diffrn_reflns_Laue_measured_fraction_max 1.000
_diffrn_reflns_limit_h_max 9
_diffrn_reflns_limit_h_min -9
_diffrn_reflns_limit_k_max 11
_diffrn_reflns_limit_k_min -11
_diffrn_reflns_limit_l_max 14
_diffrn_reflns_limit_l_min -14
_diffrn_reflns_number 20979
_diffrn_reflns_point_group_measured_fraction_full 1.000
_diffrn_reflns_point_group_measured_fraction_max 1.000
_diffrn_reflns_theta_full 24.999
_diffrn_reflns_theta_max 24.999
_diffrn_reflns_theta_min 2.233
_exptl_absorpt_coefficient_mu 0.362
_exptl_absorpt_correction_T_max 0.9012
_exptl_absorpt_correction_T_min 0.8812
_exptl_absorpt_correction_type multi-scan
_exptl_absorpt_process_details 'SADABS (BRUKER, 2004)'
_exptl_crystal_colour Yellow
_exptl_crystal_density_diffrn 1.320
_exptl_crystal_description BLOCK
_exptl_crystal_F_000 380
_exptl_crystal_recrystallization_method 'Re-crystallisation from solvent: Methanol'
_exptl_crystal_size_max 0.350
_exptl_crystal_size_mid 0.350
_exptl_crystal_size_min 0.300
_refine_diff_density_max 0.176
_refine_diff_density_min -0.219
_refine_diff_density_rms 0.042
_refine_ls_extinction_method none
_refine_ls_goodness_of_fit_ref 1.064
_refine_ls_hydrogen_treatment constr
_refine_ls_matrix_type full
_refine_ls_number_parameters 281
_refine_ls_number_reflns 3215
_refine_ls_number_restraints 283
_refine_ls_restrained_S_all 1.031
_refine_ls_R_factor_all 0.0757
_refine_ls_R_factor_gt 0.0428
_refine_ls_shift/su_max 0.006
_refine_ls_shift/su_mean 0.000
_refine_ls_structure_factor_coef Fsqd
_refine_ls_weighting_details 'w=1/[\s^2^(Fo^2^)+(0.0552P)^2^+0.3445P] where P=(Fo^2^+2Fc^2^)/3'
_refine_ls_weighting_scheme calc
_refine_ls_wR_factor_gt 0.1058
_refine_ls_wR_factor_ref 0.1319
_reflns_Friedel_coverage 0.000
_reflns_number_gt 2091
_reflns_number_total 3215
_reflns_threshold_expression 'I > 2\s(I)'
_cod_data_source_file c7nj00265c2.cif
_cod_data_source_block MC1
_cod_depositor_comments
;
The following automatic conversions were performed:

'_exptl_absorpt_correction_type' value 'MULTI-SCAN' changed to
'multi-scan' according to
/home/data/users/saulius/crontab/automatic-downloads/rss-feeds/RSC/lib/dictionaries/cif_core.dic
dictionary named 'cif_core.dic' version 2.4.2 from 2011-04-26.

Automatic conversion script
Id: cif_fix_values 4973 2017-02-22 13:04:09Z antanas 
;
_cod_database_code 7056110
_shelx_shelxl_version_number 2014/7
_shelx_space_group_comment
;
The symmetry employed for this shelxl refinement is uniquely defined
by the following loop, which should always be used as a source of
symmetry information in preference to the above space-group names.
They are only intended as comments.
;
_shelx_estimated_absorpt_t_min 0.884
_shelx_estimated_absorpt_t_max 0.899

loop_
_space_group_symop_operation_xyz
'x, y, z'
'-x, -y, -z'

loop_
_atom_site_label
_atom_site_type_symbol
_atom_site_fract_x
_atom_site_fract_y
_atom_site_fract_z
_atom_site_U_iso_or_equiv
_atom_site_adp_type
_atom_site_occupancy
_atom_site_site_symmetry_order
_atom_site_calc_flag
_atom_site_refinement_flags_posn
_atom_site_refinement_flags_adp
_atom_site_refinement_flags_occupancy
_atom_site_disorder_assembly
_atom_site_disorder_group
C1 C 1.3368(5) -0.1414(5) -0.6327(3) 0.1192(14) Uani 1 1 d . . . . .
H1A H 1.3187 -0.2240 -0.6626 0.179 Uiso 1 1 calc R U . . .
H1B H 1.3044 -0.0524 -0.6820 0.179 Uiso 1 1 calc R U . . .
H1C H 1.4523 -0.1444 -0.6255 0.179 Uiso 1 1 calc R U . . .
C2 C 1.2349(4) -0.1467(4) -0.5196(3) 0.0788(9) Uani 1 1 d . . . . .
C3 C 1.1349(4) -0.2573(4) -0.4741(3) 0.0838(9) Uani 1 1 d . . . . .
H3 H 1.1282 -0.3290 -0.5147 0.101 Uiso 1 1 calc R U . . .
C4 C 1.0439(4) -0.2650(3) -0.3698(3) 0.0690(8) Uani 1 1 d . . . . .
H4 H 0.9794 -0.3429 -0.3406 0.083 Uiso 1 1 calc R U . . .
C5 C 1.0474(3) -0.1584(3) -0.3077(2) 0.0566(6) Uani 1 1 d . . . . .
C6 C 1.1465(4) -0.0459(3) -0.3552(3) 0.0709(8) Uani 1 1 d . . . . .
H6 H 1.1515 0.0282 -0.3164 0.085 Uiso 1 1 calc R U . . .
C7 C 1.2381(4) -0.0420(3) -0.4592(3) 0.0819(9) Uani 1 1 d . . . . .
H7 H 1.3041 0.0348 -0.4887 0.098 Uiso 1 1 calc R U . . .
C8 C 0.9439(3) -0.1688(3) -0.1976(2) 0.0561(6) Uani 1 1 d . . . . .
C9 C 0.9084(3) -0.0386(3) -0.1469(2) 0.0575(7) Uani 1 1 d . . . . .
H9 H 0.9716 0.0404 -0.1757 0.069 Uiso 1 1 calc R U . . .
C10 C 0.7907(3) -0.0283(3) -0.0623(2) 0.0544(6) Uani 1 1 d . . . . .
H10 H 0.7350 -0.1116 -0.0328 0.065 Uiso 1 1 calc R U . . .
C11 C 0.7377(3) 0.0965(2) -0.0097(2) 0.0489(6) Uani 1 1 d . . . . .
C12 C 0.6251(3) 0.0851(3) 0.0868(2) 0.0559(6) Uani 1 1 d . . . . .
H12 H 0.5832 -0.0048 0.1172 0.067 Uiso 1 1 calc R U . . .
C13 C 0.5728(3) 0.2006(3) 0.1393(2) 0.0579(7) Uani 1 1 d . . . . .
H13 H 0.4972 0.1873 0.2042 0.069 Uiso 1 1 calc R U . . .
C14 C 0.6313(3) 0.3385(2) 0.09682(19) 0.0485(6) Uani 1 1 d D . . . .
C15 C 0.7460(3) 0.3502(3) -0.0002(2) 0.0501(6) Uani 1 1 d . . . . .
H15 H 0.7898 0.4393 -0.0304 0.060 Uiso 1 1 calc R U . . .
C16 C 0.7951(3) 0.2337(3) -0.0517(2) 0.0507(6) Uani 1 1 d . . . . .
H16 H 0.8695 0.2466 -0.1172 0.061 Uiso 1 1 calc R U . . .
O1 O 0.8826(3) -0.2834(2) -0.15259(17) 0.0739(6) Uani 1 1 d . . . . .
C17 C 0.4412(4) 0.4504(3) 0.2369(2) 0.0513(9) Uani 0.836(5) 1 d D U P A 1
H17A H 0.3616 0.3867 0.2273 0.062 Uiso 0.836(5) 1 calc R U P A 1
H17B H 0.3837 0.5469 0.2382 0.062 Uiso 0.836(5) 1 calc R U P A 1
C18 C 0.5063(5) 0.3920(4) 0.3462(3) 0.0634(10) Uani 0.836(5) 1 d D U P A 1
H18A H 0.5792 0.4593 0.3591 0.076 Uiso 0.836(5) 1 calc R U P A 1
H18B H 0.5700 0.2982 0.3437 0.076 Uiso 0.836(5) 1 calc R U P A 1
C19 C 0.6439(8) 0.5981(5) 0.0991(4) 0.0509(11) Uani 0.836(5) 1 d D U P A 1
H19A H 0.5691 0.6752 0.1263 0.061 Uiso 0.836(5) 1 calc R U P A 1
H19B H 0.6492 0.6175 0.0185 0.061 Uiso 0.836(5) 1 calc R U P A 1
C20 C 0.8139(7) 0.6086(7) 0.1270(4) 0.0556(16) Uani 0.836(5) 1 d D U P A 1
H20A H 0.8691 0.6790 0.0678 0.067 Uiso 0.836(5) 1 calc R U P A 1
H20B H 0.8771 0.5141 0.1270 0.067 Uiso 0.836(5) 1 calc R U P A 1
N1 N 0.5722(4) 0.4600(3) 0.1432(3) 0.0487(9) Uani 0.836(5) 1 d D U P A 1
Cl1 Cl 0.3396(5) 0.3706(5) 0.4562(2) 0.0894(8) Uani 0.836(5) 1 d D U P A 1
Cl2 Cl 0.8215(6) 0.6606(4) 0.2571(2) 0.0884(11) Uani 0.836(5) 1 d D U P A 1
C17' C 0.5405(18) 0.408(2) 0.2889(13) 0.055(4) Uani 0.164(5) 1 d D U P A 2
H17C H 0.5853 0.4723 0.3265 0.065 Uiso 0.164(5) 1 calc R U P A 2
H17D H 0.5741 0.3076 0.3231 0.065 Uiso 0.164(5) 1 calc R U P A 2
Cl2' Cl 0.790(3) 0.678(2) 0.2545(13) 0.076(3) Uani 0.164(5) 1 d D U P A 2
Cl1' Cl 0.295(3) 0.400(2) 0.4543(13) 0.101(6) Uani 0.164(5) 1 d D U P A 2
C18' C 0.3542(18) 0.431(2) 0.3075(13) 0.067(4) Uani 0.164(5) 1 d D U P A 2
H18C H 0.3058 0.3634 0.2749 0.080 Uiso 0.164(5) 1 calc R U P A 2
H18D H 0.3171 0.5306 0.2736 0.080 Uiso 0.164(5) 1 calc R U P A 2
C19' C 0.657(4) 0.582(2) 0.128(3) 0.058(5) Uani 0.164(5) 1 d D U P A 2
H19C H 0.5872 0.6505 0.1682 0.069 Uiso 0.164(5) 1 calc R U P A 2
H19D H 0.6423 0.6107 0.0493 0.069 Uiso 0.164(5) 1 calc R U P A 2
C20' C 0.835(4) 0.582(4) 0.142(3) 0.056(6) Uani 0.164(5) 1 d D U P A 2
H20C H 0.8996 0.6364 0.0769 0.067 Uiso 0.164(5) 1 calc R U P A 2
H20D H 0.8891 0.4845 0.1632 0.067 Uiso 0.164(5) 1 calc R U P A 2
N1' N 0.613(3) 0.4335(16) 0.1719(11) 0.051(4) Uani 0.164(5) 1 d D U P A 2

loop_
_atom_site_aniso_label
_atom_site_aniso_U_11
_atom_site_aniso_U_22
_atom_site_aniso_U_33
_atom_site_aniso_U_23
_atom_site_aniso_U_13
_atom_site_aniso_U_12
C1 0.135(3) 0.143(3) 0.062(2) -0.008(2) -0.005(2) 0.026(3)
C2 0.085(2) 0.082(2) 0.0603(19) -0.0041(16) -0.0137(16) 0.0193(18)
C3 0.095(2) 0.088(2) 0.074(2) -0.0340(18) -0.0230(19) 0.0148(19)
C4 0.0728(19) 0.0648(17) 0.073(2) -0.0223(15) -0.0134(15) -0.0012(14)
C5 0.0566(15) 0.0490(14) 0.0646(17) -0.0120(12) -0.0142(13) 0.0034(12)
C6 0.0751(19) 0.0587(16) 0.075(2) -0.0140(14) -0.0005(16) -0.0019(14)
C7 0.085(2) 0.0655(19) 0.082(2) 0.0021(17) 0.0031(18) -0.0032(16)
C8 0.0522(15) 0.0530(15) 0.0647(17) -0.0143(13) -0.0108(13) -0.0021(12)
C9 0.0544(15) 0.0534(15) 0.0673(17) -0.0164(13) -0.0068(14) -0.0085(12)
C10 0.0523(15) 0.0497(14) 0.0630(16) -0.0105(12) -0.0125(13) -0.0064(11)
C11 0.0436(13) 0.0494(13) 0.0548(15) -0.0089(11) -0.0095(11) -0.0066(11)
C12 0.0621(16) 0.0444(13) 0.0591(16) -0.0050(11) -0.0015(13) -0.0147(12)
C13 0.0616(16) 0.0523(14) 0.0557(16) -0.0070(12) 0.0085(12) -0.0161(12)
C14 0.0467(14) 0.0487(13) 0.0490(14) -0.0067(11) -0.0031(11) -0.0097(11)
C15 0.0489(14) 0.0482(13) 0.0531(15) -0.0061(11) -0.0025(12) -0.0155(11)
C16 0.0454(14) 0.0571(14) 0.0499(14) -0.0118(11) 0.0001(11) -0.0118(11)
O1 0.0840(14) 0.0572(11) 0.0802(14) -0.0172(10) 0.0027(11) -0.0162(10)
C17 0.0505(19) 0.0516(17) 0.0513(19) -0.0110(14) -0.0034(16) -0.0054(14)
C18 0.072(2) 0.068(2) 0.049(2) -0.0074(18) -0.0049(18) -0.0145(17)
C19 0.054(2) 0.0441(18) 0.054(3) -0.0047(16) -0.0061(19) -0.0093(16)
C20 0.059(3) 0.055(3) 0.052(2) -0.010(2) -0.0048(19) -0.009(2)
N1 0.049(2) 0.0437(16) 0.0498(17) -0.0060(14) 0.0010(14) -0.0074(13)
Cl1 0.1055(17) 0.0993(17) 0.0569(9) -0.0098(10) 0.0120(8) -0.0219(13)
Cl2 0.108(2) 0.0952(14) 0.0659(11) -0.0216(9) 0.0040(10) -0.0361(14)
C17' 0.060(6) 0.054(6) 0.051(7) -0.013(6) -0.004(6) -0.014(5)
Cl2' 0.075(5) 0.093(6) 0.087(6) -0.064(5) -0.017(4) -0.023(4)
Cl1' 0.127(12) 0.108(9) 0.072(6) -0.053(6) 0.029(6) -0.025(7)
C18' 0.068(7) 0.072(7) 0.060(7) -0.014(6) -0.001(6) -0.012(6)
C19' 0.061(7) 0.052(7) 0.054(8) -0.003(6) -0.003(6) -0.001(6)
C20' 0.057(8) 0.047(8) 0.064(8) -0.012(7) -0.010(6) -0.008(6)
N1' 0.048(7) 0.045(6) 0.054(6) -0.001(5) -0.002(5) -0.004(5)

loop_
_atom_type_symbol
_atom_type_description
_atom_type_scat_dispersion_real
_atom_type_scat_dispersion_imag
_atom_type_scat_source
C C 0.0033 0.0016 'International Tables Vol C Tables 4.2.6.8 and 6.1.1.4'
H H 0.0000 0.0000 'International Tables Vol C Tables 4.2.6.8 and 6.1.1.4'
N N 0.0061 0.0033 'International Tables Vol C Tables 4.2.6.8 and 6.1.1.4'
O O 0.0106 0.0060 'International Tables Vol C Tables 4.2.6.8 and 6.1.1.4'
Cl Cl 0.1484 0.1585 'International Tables Vol C Tables 4.2.6.8 and 6.1.1.4'

loop_
_geom_angle_atom_site_label_1
_geom_angle_atom_site_label_2
_geom_angle_atom_site_label_3
_geom_angle
C2 C1 H1A 109.5
C2 C1 H1B 109.5
H1A C1 H1B 109.5
C2 C1 H1C 109.5
H1A C1 H1C 109.5
H1B C1 H1C 109.5
C7 C2 C3 117.4(3)
C7 C2 C1 121.3(4)
C3 C2 C1 121.2(3)
C2 C3 C4 121.8(3)
C2 C3 H3 119.1
C4 C3 H3 119.1
C3 C4 C5 120.9(3)
C3 C4 H4 119.6
C5 C4 H4 119.6
C6 C5 C4 116.9(3)
C6 C5 C8 124.1(2)
C4 C5 C8 119.0(2)
C7 C6 C5 121.0(3)
C7 C6 H6 119.5
C5 C6 H6 119.5
C2 C7 C6 122.0(3)
C2 C7 H7 119.0
C6 C7 H7 119.0
O1 C8 C9 120.9(2)
O1 C8 C5 120.0(2)
C9 C8 C5 119.0(2)
C10 C9 C8 122.8(2)
C10 C9 H9 118.6
C8 C9 H9 118.6
C9 C10 C11 128.0(2)
C9 C10 H10 116.0
C11 C10 H10 116.0
C12 C11 C16 116.1(2)
C12 C11 C10 121.0(2)
C16 C11 C10 122.9(2)
C13 C12 C11 122.7(2)
C13 C12 H12 118.7
C11 C12 H12 118.7
C12 C13 C14 121.0(2)
C12 C13 H13 119.5
C14 C13 H13 119.5
N1 C14 C15 120.9(2)
N1' C14 C15 124.2(8)
N1 C14 C13 122.5(2)
N1' C14 C13 115.9(7)
C15 C14 C13 116.5(2)
C16 C15 C14 121.4(2)
C16 C15 H15 119.3
C14 C15 H15 119.3
C15 C16 C11 122.3(2)
C15 C16 H16 118.9
C11 C16 H16 118.9
N1 C17 C18 112.1(3)
N1 C17 H17A 109.2
C18 C17 H17A 109.2
N1 C17 H17B 109.2
C18 C17 H17B 109.2
H17A C17 H17B 107.9
C17 C18 Cl1 110.0(3)
C17 C18 H18A 109.7
Cl1 C18 H18A 109.7
C17 C18 H18B 109.7
Cl1 C18 H18B 109.7
H18A C18 H18B 108.2
N1 C19 C20 116.6(4)
N1 C19 H19A 108.2
C20 C19 H19A 108.2
N1 C19 H19B 108.2
C20 C19 H19B 108.2
H19A C19 H19B 107.3
C19 C20 Cl2 116.3(4)
C19 C20 H20A 108.2
Cl2 C20 H20A 108.2
C19 C20 H20B 108.2
Cl2 C20 H20B 108.2
H20A C20 H20B 107.4
C14 N1 C17 120.6(3)
C14 N1 C19 119.9(4)
C17 N1 C19 119.4(3)
N1' C17' C18' 114.4(16)
N1' C17' H17C 108.7
C18' C17' H17C 108.7
N1' C17' H17D 108.7
C18' C17' H17D 108.7
H17C C17' H17D 107.6
C17' C18' Cl1' 106.4(13)
C17' C18' H18C 110.4
Cl1' C18' H18C 110.5
C17' C18' H18D 110.4
Cl1' C18' H18D 110.4
H18C C18' H18D 108.6
N1' C19' C20' 106(3)
N1' C19' H19C 110.5
C20' C19' H19C 110.5
N1' C19' H19D 110.5
C20' C19' H19D 110.5
H19C C19' H19D 108.7
C19' C20' Cl2' 94.3(18)
C19' C20' H20C 112.9
Cl2' C20' H20C 112.9
C19' C20' H20D 112.9
Cl2' C20' H20D 112.9
H20C C20' H20D 110.3
C14 N1' C19' 117.1(18)
C14 N1' C17' 128.3(13)
C19' N1' C17' 114.3(17)

loop_
_geom_bond_atom_site_label_1
_geom_bond_atom_site_label_2
_geom_bond_distance
C1 C2 1.506(5)
C1 H1A 0.9600
C1 H1B 0.9600
C1 H1C 0.9600
C2 C7 1.356(4)
C2 C3 1.370(5)
C3 C4 1.378(4)
C3 H3 0.9300
C4 C5 1.385(3)
C4 H4 0.9300
C5 C6 1.383(4)
C5 C8 1.478(4)
C6 C7 1.379(4)
C6 H6 0.9300
C7 H7 0.9300
C8 O1 1.227(3)
C8 C9 1.464(3)
C9 C10 1.319(3)
C9 H9 0.9300
C10 C11 1.444(3)
C10 H10 0.9300
C11 C12 1.383(3)
C11 C16 1.390(3)
C12 C13 1.367(3)
C12 H12 0.9300
C13 C14 1.400(3)
C13 H13 0.9300
C14 N1 1.383(3)
C14 N1' 1.395(9)
C14 C15 1.397(3)
C15 C16 1.364(3)
C15 H15 0.9300
C16 H16 0.9300
C17 N1 1.447(4)
C17 C18 1.501(4)
C17 H17A 0.9700
C17 H17B 0.9700
C18 Cl1 1.769(4)
C18 H18A 0.9700
C18 H18B 0.9700
C19 N1 1.450(4)
C19 C20 1.504(4)
C19 H19A 0.9700
C19 H19B 0.9700
C20 Cl2 1.787(4)
C20 H20A 0.9700
C20 H20B 0.9700
C17' N1' 1.457(8)
C17' C18' 1.504(9)
C17' H17C 0.9700
C17' H17D 0.9700
Cl2' C20' 1.777(9)
Cl1' C18' 1.775(9)
C18' H18C 0.9700
C18' H18D 0.9700
C19' N1' 1.453(8)
C19' C20' 1.502(9)
C19' H19C 0.9700
C19' H19D 0.9700
C20' H20C 0.9700
C20' H20D 0.9700

loop_
_geom_hbond_atom_site_label_D
_geom_hbond_atom_site_label_H
_geom_hbond_atom_site_label_A
_geom_hbond_distance_DH
_geom_hbond_distance_HA
_geom_hbond_distance_DA
_geom_hbond_angle_DHA
_geom_hbond_site_symmetry_A
C18 H18A Cl2 0.97 2.86 3.704(5) 145.3 .
C20 H20A O1 0.97 2.66 3.369(6) 130.3 1_565
C17' H17C Cl2' 0.97 2.63 3.36(2) 132.4 .
C18' H18C O1 0.97 2.59 3.500(16) 156.5 2_655
C20' H20D O1 0.97 2.50 3.40(3) 155.1 2_755

loop_
_geom_torsion_atom_site_label_1
_geom_torsion_atom_site_label_2
_geom_torsion_atom_site_label_3
_geom_torsion_atom_site_label_4
_geom_torsion
C7 C2 C3 C4 -1.7(5)
C1 C2 C3 C4 178.6(3)
C2 C3 C4 C5 1.6(5)
C3 C4 C5 C6 -0.4(4)
C3 C4 C5 C8 178.2(3)
C4 C5 C6 C7 -0.5(4)
C8 C5 C6 C7 -179.0(3)
C3 C2 C7 C6 0.7(5)
C1 C2 C7 C6 -179.5(3)
C5 C6 C7 C2 0.3(5)
C6 C5 C8 O1 -167.2(3)
C4 C5 C8 O1 14.2(4)
C6 C5 C8 C9 16.3(4)
C4 C5 C8 C9 -162.2(2)
O1 C8 C9 C10 -11.3(4)
C5 C8 C9 C10 165.1(2)
C8 C9 C10 C11 -176.1(2)
C9 C10 C11 C12 -172.5(3)
C9 C10 C11 C16 7.6(4)
C16 C11 C12 C13 -0.5(4)
C10 C11 C12 C13 179.6(2)
C11 C12 C13 C14 0.3(4)
C12 C13 C14 N1 175.3(3)
C12 C13 C14 N1' -160.7(10)
C12 C13 C14 C15 -0.7(4)
N1 C14 C15 C16 -174.7(3)
N1' C14 C15 C16 159.5(10)
C13 C14 C15 C16 1.3(4)
C14 C15 C16 C11 -1.6(4)
C12 C11 C16 C15 1.1(4)
C10 C11 C16 C15 -178.9(2)
N1 C17 C18 Cl1 -175.9(3)
N1 C19 C20 Cl2 -85.6(6)
C15 C14 N1 C17 173.6(3)
C13 C14 N1 C17 -2.2(5)
C15 C14 N1 C19 -7.5(5)
C13 C14 N1 C19 176.7(3)
C18 C17 N1 C14 83.1(4)
C18 C17 N1 C19 -95.8(4)
C20 C19 N1 C14 -73.7(5)
C20 C19 N1 C17 105.2(5)
N1' C17' C18' Cl1' -177.9(14)
N1' C19' C20' Cl2' -106(3)
C15 C14 N1' C19' 28(2)
C13 C14 N1' C19' -173.8(17)
C15 C14 N1' C17' -158.4(15)
C13 C14 N1' C17' 0(2)
C20' C19' N1' C14 -92(2)
C20' C19' N1' C17' 93(3)
C18' C17' N1' C14 -82(2)
C18' C17' N1' C19' 92(2)
